data_4334093
loop_
_publ_author_name
'Baishu Zheng'
'Ruirui Yun'
'Junfeng Bai'
'Zhiyong Lu'
'Liting Du'
'Yizhi Li'

_publ_section_title
;
 Expanded Porous MOF-505 Analogue Exhibiting Large Hydrogen Storage
 Capacity and Selective Carbon Dioxide Adsorption
;
_journal_name_full 'Inorganic Chemistry'
_journal_page_first 2823
_journal_page_last 2829
_journal_paper_doi 10.1021/ic301598n
_journal_volume 52
_journal_year 2013
_chemical_formula_sum 'C13 H7 Cu O5'
_chemical_formula_weight 306.73
_chemical_name_systematic
; 
 ? 
;
_space_group_IT_number 166
_symmetry_cell_setting trigonal
_symmetry_space_group_name_Hall '-R 3 2"'
_symmetry_space_group_name_H-M 'R -3 m :H'
_atom_sites_solution_hydrogens geom
_atom_sites_solution_primary direct
_atom_sites_solution_secondary difmap
_audit_creation_method SHELXL-97
_cell_angle_alpha 90.00
_cell_angle_beta 90.00
_cell_angle_gamma 120.00
_cell_formula_units_Z 18
_cell_length_a 18.8306(6)
_cell_length_b 18.8306(6)
_cell_length_c 53.788(4)
_cell_measurement_temperature 291(2)
_cell_volume 16517.5(14)
_computing_cell_refinement 'SAINT (Bruker, 2008)'
_computing_data_collection 'APEX2 (Bruker, 2008)'
_computing_data_reduction 'SAINT (Bruker, 2008)'
_computing_publication_material 'SHELXL-97 (Sheldrick, 1997)'
_computing_structure_refinement 'SHELXL-97 (Sheldrick, 1997)'
_computing_structure_solution 'SHELXS-97 (Sheldrick, 1990)'
_diffrn_ambient_temperature 291(2)
_diffrn_measured_fraction_theta_full 0.999
_diffrn_measured_fraction_theta_max 0.999
_diffrn_measurement_device_type 'Bruker APEX II CCD area detector'
_diffrn_measurement_method 'phi and omega scans'
_diffrn_radiation_monochromator graphite
_diffrn_radiation_source 'fine-focus sealed tube'
_diffrn_radiation_type MoK\a
_diffrn_radiation_wavelength 0.71073
_diffrn_reflns_av_R_equivalents 0.0548
_diffrn_reflns_av_sigmaI/netI 0.0317
_diffrn_reflns_limit_h_max 23
_diffrn_reflns_limit_h_min -20
_diffrn_reflns_limit_k_max 17
_diffrn_reflns_limit_k_min -23
_diffrn_reflns_limit_l_max 60
_diffrn_reflns_limit_l_min -66
_diffrn_reflns_number 30506
_diffrn_reflns_theta_full 26.00
_diffrn_reflns_theta_max 26.00
_diffrn_reflns_theta_min 1.96
_exptl_absorpt_coefficient_mu 0.599
_exptl_absorpt_correction_T_max 0.8795
_exptl_absorpt_correction_T_min 0.8502
_exptl_absorpt_correction_type multi-scan
_exptl_absorpt_process_details 'SADABS-2007/4; (Bruker, 2007)'
_exptl_crystal_colour green
_exptl_crystal_density_diffrn 0.555
_exptl_crystal_description block
_exptl_crystal_F_000 2772
_exptl_crystal_size_max 0.28
_exptl_crystal_size_mid 0.24
_exptl_crystal_size_min 0.22
_refine_diff_density_max 0.232
_refine_diff_density_min -0.212
_refine_diff_density_rms 0.036
_refine_ls_extinction_method none
_refine_ls_goodness_of_fit_ref 1.027
_refine_ls_hydrogen_treatment constr
_refine_ls_matrix_type full
_refine_ls_number_parameters 97
_refine_ls_number_reflns 3967
_refine_ls_number_restraints 0
_refine_ls_restrained_S_all 1.027
_refine_ls_R_factor_all 0.0570
_refine_ls_R_factor_gt 0.0367
_refine_ls_shift/su_max 0.000
_refine_ls_shift/su_mean 0.000
_refine_ls_structure_factor_coef Fsqd
_refine_ls_weighting_details 'calc w=1/[\s^2^(Fo^2^)+(0.0400P)^2^+0.0000P] where P=(Fo^2^+2Fc^2^)/3'
_refine_ls_weighting_scheme calc
_refine_ls_wR_factor_gt 0.0835
_refine_ls_wR_factor_ref 0.0892
_reflns_number_gt 2482
_reflns_number_total 3967
_reflns_threshold_expression >2sigma(I)
_cod_data_source_file ic301598n_si_001.cif
_cod_data_source_block 291105c
_cod_original_sg_symbol_H-M 'R -3 m'
_cod_database_code 4334093

loop_
_symmetry_equiv_pos_as_xyz
'x, y, z'
'-y, x-y, z'
'-x+y, -x, z'
'y, x, -z'
'-x, -x+y, -z'
'x-y, -y, -z'
'x+2/3, y+1/3, z+1/3'
'-y+2/3, x-y+1/3, z+1/3'
'-x+y+2/3, -x+1/3, z+1/3'
'y+2/3, x+1/3, -z+1/3'
'-x+2/3, -x+y+1/3, -z+1/3'
'x-y+2/3, -y+1/3, -z+1/3'
'x+1/3, y+2/3, z+2/3'
'-y+1/3, x-y+2/3, z+2/3'
'-x+y+1/3, -x+2/3, z+2/3'
'y+1/3, x+2/3, -z+2/3'
'-x+1/3, -x+y+2/3, -z+2/3'
'x-y+1/3, -y+2/3, -z+2/3'
'-x, -y, -z'
'y, -x+y, -z'
'x-y, x, -z'
'-y, -x, z'
'x, x-y, z'
'-x+y, y, z'
'-x+2/3, -y+1/3, -z+1/3'
'y+2/3, -x+y+1/3, -z+1/3'
'x-y+2/3, x+1/3, -z+1/3'
'-y+2/3, -x+1/3, z+1/3'
'x+2/3, x-y+1/3, z+1/3'
'-x+y+2/3, y+1/3, z+1/3'
'-x+1/3, -y+2/3, -z+2/3'
'y+1/3, -x+y+2/3, -z+2/3'
'x-y+1/3, x+2/3, -z+2/3'
'-y+1/3, -x+2/3, z+2/3'
'x+1/3, x-y+2/3, z+2/3'
'-x+y+1/3, y+2/3, z+2/3'

loop_
_atom_site_label
_atom_site_type_symbol
_atom_site_fract_x
_atom_site_fract_y
_atom_site_fract_z
_atom_site_U_iso_or_equiv
_atom_site_adp_type
_atom_site_occupancy
_atom_site_symmetry_multiplicity
_atom_site_calc_flag
_atom_site_refinement_flags
C1 C 0.36145(10) 0.90619(10) 0.98144(3) 0.0612(4) Uani 1 1 d .
C2 C 0.28375(11) 0.84681(11) 0.96942(3) 0.0744(5) Uani 1 1 d .
C3 C 0.22449(8) 0.77552(8) 0.98103(4) 0.0659(6) Uani 1 2 d S
H3 H 0.2330 0.7670 0.9975 0.079 Uiso 1 2 calc SR
C4 C 0.26912(12) 0.85892(12) 0.94508(3) 0.0823(6) Uani 1 1 d .
H4 H 0.3076 0.9055 0.9367 0.099 Uiso 1 1 calc R
C5 C 0.19761(9) 0.80239(9) 0.93297(5) 0.0832(8) Uani 1 2 d S
C6 C 0.18740(9) 0.81260(9) 0.90739(6) 0.0867(8) Uani 1 2 d S
C7 C 0.18494(10) 0.81506(10) 0.88527(6) 0.0986(10) Uani 1 2 d S
C8 C 0.17573(12) 0.82427(12) 0.85907(6) 0.1058(11) Uani 1 2 d S
C9 C 0.23635(12) 0.89129(13) 0.84654(4) 0.0934(7) Uani 1 1 d .
H9 H 0.2841 0.9286 0.8547 0.112 Uiso 1 1 calc R
Cu1 Cu 0.477353(9) 0.954706(17) 1.020562(5) 0.06578(12) Uani 1 2 d S
O1 O 0.41007(7) 0.96501(7) 0.96913(2) 0.0709(3) Uani 1 1 d .
O2 O 0.37212(7) 0.88873(7) 1.00326(2) 0.0741(3) Uani 1 1 d .
O3 O 0.44716(5) 0.89432(10) 1.05564(3) 0.0727(4) Uani 1 2 d S
H3B H 0.4953 0.8975 1.0629 0.087 Uiso 0.25 1 d PR
H3C H 0.4062 0.8377 1.0534 0.087 Uiso 0.25 1 d PR
H3E H 0.3899 0.8727 1.0589 0.087 Uiso 0.25 1 d PR
H3F H 0.4791 0.9325 1.0684 0.087 Uiso 0.25 1 d PR

loop_
_atom_site_aniso_label
_atom_site_aniso_U_11
_atom_site_aniso_U_22
_atom_site_aniso_U_33
_atom_site_aniso_U_23
_atom_site_aniso_U_13
_atom_site_aniso_U_12
C1 0.0686(11) 0.0546(10) 0.0599(10) 0.0007(8) 0.0028(8) 0.0305(9)
C2 0.0745(12) 0.0711(11) 0.0627(11) 0.0042(9) -0.0052(9) 0.0252(10)
C3 0.0646(10) 0.0646(10) 0.0585(14) 0.0007(6) -0.0007(6) 0.0248(12)
C4 0.0831(13) 0.0769(12) 0.0641(11) 0.0078(9) -0.0052(10) 0.0228(10)
C5 0.0766(11) 0.0766(11) 0.0710(17) 0.0162(8) -0.0162(8) 0.0192(14)
C6 0.0825(13) 0.0825(13) 0.0762(19) 0.0174(8) -0.0174(8) 0.0269(15)
C7 0.0920(15) 0.0920(15) 0.083(2) 0.0240(9) -0.0240(9) 0.0243(17)
C8 0.0856(12) 0.0856(12) 0.087(2) 0.0292(11) -0.0292(11) -0.0014(17)
C9 0.0853(14) 0.0874(14) 0.0840(13) 0.0265(11) -0.0150(11) 0.0254(11)
Cu1 0.07110(17) 0.06132(19) 0.0617(2) 0.00814(13) 0.00407(6) 0.03066(10)
O1 0.0715(7) 0.0618(7) 0.0639(7) 0.0084(6) -0.0078(6) 0.0216(6)
O2 0.0732(8) 0.0655(7) 0.0674(7) 0.0074(6) -0.0004(6) 0.0225(6)
O3 0.0755(8) 0.0712(11) 0.0700(10) 0.0236(8) 0.0118(4) 0.0356(5)

loop_
_atom_type_symbol
_atom_type_description
_atom_type_scat_dispersion_real
_atom_type_scat_dispersion_imag
_atom_type_scat_source
C C 0.0033 0.0016 'International Tables Vol C Tables 4.2.6.8 and 6.1.1.4'
H H 0.0000 0.0000 'International Tables Vol C Tables 4.2.6.8 and 6.1.1.4'
Cu Cu 0.3201 1.2651 'International Tables Vol C Tables 4.2.6.8 and 6.1.1.4'
O O 0.0106 0.0060 'International Tables Vol C Tables 4.2.6.8 and 6.1.1.4'

loop_
_geom_angle_atom_site_label_1
_geom_angle_atom_site_label_2
_geom_angle_atom_site_label_3
_geom_angle
_geom_angle_site_symmetry_1
_geom_angle_site_symmetry_3
O1 C1 O2 126.59(16) . .
O1 C1 C2 117.41(15) . .
O2 C1 C2 115.93(15) . .
C4 C2 C3 117.04(18) . .
C4 C2 C1 119.67(17) . .
C3 C2 C1 123.22(16) . .
C2 C3 C2 123.9(2) 22_665 .
C2 C3 H3 118.0 22_665 .
C2 C3 H3 118.0 . .
C2 C4 C5 120.95(19) . .
C2 C4 H4 119.5 . .
C5 C4 H4 119.5 . .
C4 C5 C4 120.0(2) . 22_665
C4 C5 C6 119.75(12) . .
C4 C5 C6 119.75(12) 22_665 .
C7 C6 C5 170.3(4) . .
C6 C7 C8 171.8(4) . .
C9 C8 C9 120.8(3) 22_665 .
C9 C8 C7 119.53(14) 22_665 .
C9 C8 C7 119.53(14) . .
C8 C9 C9 119.39(13) . 16_456
C8 C9 H9 120.3 . .
C9 C9 H9 120.3 16_456 .
O2 Cu1 O2 87.44(8) 24 .
O2 Cu1 O1 91.02(6) 24 19_677
O2 Cu1 O1 167.09(5) . 19_677
O2 Cu1 O1 167.09(5) 24 6_677
O2 Cu1 O1 91.02(5) . 6_677
O1 Cu1 O1 87.62(7) 19_677 6_677
O2 Cu1 O3 99.57(5) 24 .
O2 Cu1 O3 99.57(5) . .
O1 Cu1 O3 93.33(5) 19_677 .
O1 Cu1 O3 93.33(5) 6_677 .
O2 Cu1 Cu1 84.86(4) 24 19_677
O2 Cu1 Cu1 84.86(4) . 19_677
O1 Cu1 Cu1 82.23(3) 19_677 19_677
O1 Cu1 Cu1 82.23(3) 6_677 19_677
O3 Cu1 Cu1 173.82(5) . 19_677
C1 O1 Cu1 125.11(11) . 19_677
C1 O2 Cu1 121.10(11) . .
Cu1 O3 H3B 109.5 . .
Cu1 O3 H3C 109.5 . .
H3B O3 H3C 109.2 . .
Cu1 O3 H3E 109.5 . .
H3B O3 H3E 140.9 . .
H3C O3 H3E 56.2 . .
Cu1 O3 H3F 109.6 . .
H3B O3 H3F 56.3 . .
H3C O3 H3F 140.9 . .
H3E O3 H3F 109.6 . .

loop_
_geom_bond_atom_site_label_1
_geom_bond_atom_site_label_2
_geom_bond_distance
_geom_bond_site_symmetry_2
C1 O1 1.2203(19) .
C1 O2 1.2617(19) .
C1 C2 1.474(2) .
C2 C4 1.380(2) .
C2 C3 1.393(2) .
C3 C2 1.393(2) 22_665
C3 H3 0.9300 .
C4 C5 1.392(2) .
C4 H4 0.9300 .
C5 C4 1.392(2) 22_665
C5 C6 1.416(4) .
C6 C7 1.192(4) .
C7 C8 1.441(4) .
C8 C9 1.382(2) 22_665
C8 C9 1.382(2) .
C9 C9 1.471(4) 16_456
C9 H9 0.9300 .
Cu1 O2 1.9684(12) 24
Cu1 O2 1.9684(12) .
Cu1 O1 1.9702(12) 19_677
Cu1 O1 1.9702(11) 6_677
Cu1 O3 2.1283(14) .
Cu1 Cu1 2.6599(6) 19_677
O1 Cu1 1.9702(11) 19_677
O3 H3B 0.9610 .
O3 H3C 0.9618 .
O3 H3E 0.9597 .
O3 H3F 0.9589 .

loop_
_geom_torsion_atom_site_label_1
_geom_torsion_atom_site_label_2
_geom_torsion_atom_site_label_3
_geom_torsion_atom_site_label_4
_geom_torsion
_geom_torsion_site_symmetry_1
_geom_torsion_site_symmetry_4
O1 C1 C2 C4 0.6(3) . .
O2 C1 C2 C4 -176.50(17) . .
O1 C1 C2 C3 177.41(19) . .
O2 C1 C2 C3 0.3(3) . .
C4 C2 C3 C2 1.1(4) . 22_665
C1 C2 C3 C2 -175.75(15) . 22_665
C3 C2 C4 C5 0.7(3) . .
C1 C2 C4 C5 177.7(2) . .
C2 C4 C5 C4 -2.5(4) . 22_665
C2 C4 C5 C6 -174.5(2) . .
C4 C5 C6 C7 86.0(3) . .
C4 C5 C6 C7 -86.0(3) 22_665 .
C5 C6 C7 C8 180.00(3) . .
C6 C7 C8 C9 -91.8(3) . 22_665
C6 C7 C8 C9 91.8(3) . .
C9 C8 C9 C9 7.2(6) 22_665 16_456
C7 C8 C9 C9 -176.5(3) . 16_456
O2 C1 O1 Cu1 4.5(3) . 19_677
C2 C1 O1 Cu1 -172.32(12) . 19_677
O1 C1 O2 Cu1 -3.8(2) . .
C2 C1 O2 Cu1 173.07(11) . .
O2 Cu1 O2 C1 -83.73(13) 24 .
O1 Cu1 O2 C1 -0.3(3) 19_677 .
O1 Cu1 O2 C1 83.44(13) 6_677 .
O3 Cu1 O2 C1 176.99(12) . .
Cu1 Cu1 O2 C1 1.33(12) 19_677 .

loop_
_platon_squeeze_void_nr
_platon_squeeze_void_average_x
_platon_squeeze_void_average_y
_platon_squeeze_void_average_z
_platon_squeeze_void_volume
_platon_squeeze_void_count_electrons
_platon_squeeze_void_content
1 -0.070 -0.052 -0.002 12207 712 ' '
